data_2230987
loop_
_publ_author_name
'Zhang, Zhen-Lin'
'Zhang, Hai-Quan'

_publ_section_title
;
 2,5-Bis[2-(4-methylphenyl)ethynyl]benzyl methacrylate
;
_journal_coeditor_code AA2017
_journal_issue 8
_journal_name_full 'Acta Crystallographica Section E'
_journal_page_first o2168
_journal_paper_doi 10.1107/S1600536811029631
_journal_volume 67
_journal_year 2011
_chemical_formula_iupac 'C29 H24 O2'
_chemical_formula_moiety 'C29 H24 O2'
_chemical_formula_sum 'C29 H24 O2'
_chemical_formula_weight 404.48
_chemical_name_common
;
2,5-bis[2-(4-methylphenyl)ethynyl]benzyl methacrylate
;
_chemical_name_systematic
;
2,5-Bis[2-(4-methylphenyl)ethynyl]benzyl 2-methylpropenoate
;
_space_group_IT_number 14
_symmetry_cell_setting monoclinic
_symmetry_space_group_name_Hall '-P 2ybc'
_symmetry_space_group_name_H-M 'P 1 21/c 1'
_atom_sites_solution_hydrogens geom
_atom_sites_solution_primary direct
_atom_sites_solution_secondary difmap
_cell_angle_alpha 90.00
_cell_angle_beta 116.06(2)
_cell_angle_gamma 90.00
_cell_formula_units_Z 4
_cell_length_a 13.479(3)
_cell_length_b 10.314(2)
_cell_length_c 18.390(7)
_cell_measurement_reflns_used 5232
_cell_measurement_temperature 293(2)
_cell_measurement_theta_max 27.48
_cell_measurement_theta_min 3.03
_cell_volume 2296.7(12)
_computing_cell_refinement 'RAPID-AUTO (Rigaku, 1998)'
_computing_data_collection 'RAPID-AUTO (Rigaku, 1998)'
_computing_data_reduction 'CrystalStructure (Rigaku/MSC, 2002)'
_computing_molecular_graphics 'PLATON (Spek, 2009)'
_computing_publication_material 'SHELXL97 (Sheldrick, 2008)'
_computing_structure_refinement 'SHELXL97 (Sheldrick, 2008)'
_computing_structure_solution 'SHELXS97 (Sheldrick, 2008)'
_diffrn_ambient_temperature 293(2)
_diffrn_measured_fraction_theta_full 0.994
_diffrn_measured_fraction_theta_max 0.994
_diffrn_measurement_device_type 'Rigaku R-AXIS RAPID'
_diffrn_measurement_method \w
_diffrn_radiation_monochromator graphite
_diffrn_radiation_source 'fine-focus sealed tube'
_diffrn_radiation_type MoK\a
_diffrn_radiation_wavelength 0.71073
_diffrn_reflns_av_R_equivalents 0.0359
_diffrn_reflns_av_sigmaI/netI 0.0347
_diffrn_reflns_limit_h_max 17
_diffrn_reflns_limit_h_min -17
_diffrn_reflns_limit_k_max 13
_diffrn_reflns_limit_k_min -13
_diffrn_reflns_limit_l_max 23
_diffrn_reflns_limit_l_min -23
_diffrn_reflns_number 21783
_diffrn_reflns_theta_full 27.48
_diffrn_reflns_theta_max 27.48
_diffrn_reflns_theta_min 3.03
_diffrn_standards_decay_% 0
_diffrn_standards_interval_count 0
_diffrn_standards_interval_time 0
_diffrn_standards_number 0
_exptl_absorpt_coefficient_mu 0.072
_exptl_absorpt_correction_T_max 0.9914
_exptl_absorpt_correction_T_min 0.9900
_exptl_absorpt_correction_type multi-scan
_exptl_absorpt_process_details
;
(ABSCOR; Higashi, 1995)
;
_exptl_crystal_colour colourless
_exptl_crystal_density_diffrn 1.170
_exptl_crystal_density_method 'not measured'
_exptl_crystal_description block
_exptl_crystal_F_000 856
_exptl_crystal_size_max 0.14
_exptl_crystal_size_mid 0.14
_exptl_crystal_size_min 0.12
_refine_diff_density_max 0.224
_refine_diff_density_min -0.155
_refine_ls_extinction_method none
_refine_ls_goodness_of_fit_ref 1.054
_refine_ls_hydrogen_treatment constr
_refine_ls_matrix_type full
_refine_ls_number_parameters 283
_refine_ls_number_reflns 5232
_refine_ls_number_restraints 0
_refine_ls_restrained_S_all 1.054
_refine_ls_R_factor_all 0.0809
_refine_ls_R_factor_gt 0.0517
_refine_ls_shift/su_max 0.026
_refine_ls_shift/su_mean 0.001
_refine_ls_structure_factor_coef Fsqd
_refine_ls_weighting_details 'calc w=1/[\s^2^(Fo^2^)+(0.0900P)^2^+0.0263P] where P=(Fo^2^+2Fc^2^)/3'
_refine_ls_weighting_scheme calc
_refine_ls_wR_factor_gt 0.1478
_refine_ls_wR_factor_ref 0.1622
_reflns_number_gt 3322
_reflns_number_total 5232
_reflns_threshold_expression I>2sigma(I)
_cod_data_source_file aa2017.cif
_cod_data_source_block I
_cod_original_cell_volume 2296.7(11)
_cod_original_sg_symbol_H-M 'P 21/c'
_cod_database_code 2230987
_cod_database_fobs_code 2230987

loop_
_symmetry_equiv_pos_as_xyz
'x, y, z'
'-x, y+1/2, -z+1/2'
'-x, -y, -z'
'x, -y-1/2, z-1/2'

loop_
_atom_site_type_symbol
_atom_site_label
_atom_site_fract_x
_atom_site_fract_y
_atom_site_fract_z
_atom_site_U_iso_or_equiv
_atom_site_adp_type
_atom_site_calc_flag
_atom_site_refinement_flags
_atom_site_occupancy
_atom_site_symmetry_multiplicity
O O1 0.46919(9) 0.83960(11) 0.94444(6) 0.0577(3) Uani d . 1 1
O O2 0.31533(11) 0.86679(15) 0.95953(9) 0.0855(4) Uani d . 1 1
C C1 1.02239(16) 0.9345(3) 0.88082(12) 0.0898(7) Uani d . 1 1
H H1A 1.0037 0.9592 0.8260 0.135 Uiso calc R 1 1
H H1B 1.0873 0.8811 0.9011 0.135 Uiso calc R 1 1
H H1C 1.0364 1.0109 0.9137 0.135 Uiso calc R 1 1
C C2 0.92826(13) 0.8602(2) 0.88343(9) 0.0622(5) Uani d . 1 1
C C3 0.85824(15) 0.9179(2) 0.90984(10) 0.0683(5) Uani d . 1 1
H H3 0.8717 1.0029 0.9285 0.082 Uiso calc R 1 1
C C4 0.76866(14) 0.8535(2) 0.90948(11) 0.0657(5) Uani d . 1 1
H H4 0.7228 0.8952 0.9278 0.079 Uiso calc R 1 1
C C5 0.74624(12) 0.72585(18) 0.88170(9) 0.0549(4) Uani d . 1 1
C C6 0.81733(13) 0.66578(19) 0.85598(9) 0.0584(4) Uani d . 1 1
H H6 0.8044 0.5806 0.8376 0.070 Uiso calc R 1 1
C C7 0.90735(13) 0.7320(2) 0.85748(10) 0.0620(5) Uani d . 1 1
H H7 0.9549 0.6900 0.8408 0.074 Uiso calc R 1 1
C C8 0.65017(13) 0.66127(19) 0.87854(10) 0.0607(4) Uani d . 1 1
C C9 0.56739(13) 0.61534(18) 0.87514(9) 0.0579(4) Uani d . 1 1
C C10 0.46640(12) 0.56551(16) 0.87212(9) 0.0503(4) Uani d . 1 1
C C11 0.42631(11) 0.61130(15) 0.92603(8) 0.0487(4) Uani d . 1 1
C C12 0.32830(12) 0.56368(16) 0.92154(9) 0.0518(4) Uani d . 1 1
H H12 0.3025 0.5933 0.9578 0.062 Uiso calc R 1 1
C C13 0.26695(12) 0.47142(16) 0.86327(9) 0.0524(4) Uani d . 1 1
C C14 0.30682(13) 0.42763(17) 0.80977(9) 0.0559(4) Uani d . 1 1
H H14 0.2663 0.3673 0.7703 0.067 Uiso calc R 1 1
C C15 0.40513(13) 0.47212(17) 0.81438(9) 0.0561(4) Uani d . 1 1
H H15 0.4315 0.4401 0.7789 0.067 Uiso calc R 1 1
C C16 0.16510(13) 0.42429(17) 0.85986(10) 0.0588(4) Uani d . 1 1
C C17 0.08020(13) 0.38608(18) 0.85793(10) 0.0609(4) Uani d . 1 1
C C18 -0.02216(13) 0.34409(17) 0.85662(9) 0.0545(4) Uani d . 1 1
C C19 -0.03831(14) 0.35079(19) 0.92580(10) 0.0648(5) Uani d . 1 1
H H19 0.0188 0.3789 0.9741 0.078 Uiso calc R 1 1
C C20 -0.13764(15) 0.3163(2) 0.92386(10) 0.0670(5) Uani d . 1 1
H H20 -0.1464 0.3212 0.9712 0.080 Uiso calc R 1 1
C C21 -0.22507(13) 0.27457(17) 0.85347(10) 0.0587(4) Uani d . 1 1
C C22 -0.20792(14) 0.2662(2) 0.78517(10) 0.0677(5) Uani d . 1 1
H H22 -0.2651 0.2375 0.7371 0.081 Uiso calc R 1 1
C C23 -0.10906(14) 0.2989(2) 0.78607(10) 0.0686(5) Uani d . 1 1
H H23 -0.0998 0.2908 0.7391 0.082 Uiso calc R 1 1
C C24 -0.33470(16) 0.2402(2) 0.85113(14) 0.0862(6) Uani d . 1 1
H H24A -0.3242 0.1757 0.8915 0.129 Uiso calc R 1 1
H H24B -0.3827 0.2066 0.7986 0.129 Uiso calc R 1 1
H H24C -0.3673 0.3162 0.8617 0.129 Uiso calc R 1 1
C C25 0.48771(13) 0.71594(16) 0.98580(9) 0.0577(4) Uani d . 1 1
H H25A 0.4623 0.7200 1.0276 0.069 Uiso calc R 1 1
H H25B 0.5661 0.6964 1.0114 0.069 Uiso calc R 1 1
C C26 0.37595(13) 0.90213(17) 0.93213(9) 0.0570(4) Uani d . 1 1
C C27 0.35602(14) 1.01911(17) 0.87936(9) 0.0602(4) Uani d . 1 1
C C28 0.42569(17) 1.0441(2) 0.84353(11) 0.0796(6) Uani d . 1 1
H H28A 0.4046 1.1243 0.8141 0.119 Uiso calc R 1 1
H H28B 0.4202 0.9749 0.8071 0.119 Uiso calc R 1 1
H H28C 0.5004 1.0505 0.8847 0.119 Uiso calc R 1 1
C C29 0.26432(16) 1.0942(2) 0.86929(13) 0.0811(6) Uani d . 1 1
H H29A 0.2461 1.1673 0.8364 0.097 Uiso calc R 1 1
H H29B 0.2216 1.0709 0.8955 0.097 Uiso calc R 1 1

loop_
_atom_site_aniso_label
_atom_site_aniso_U_11
_atom_site_aniso_U_22
_atom_site_aniso_U_33
_atom_site_aniso_U_12
_atom_site_aniso_U_13
_atom_site_aniso_U_23
O1 0.0557(7) 0.0505(7) 0.0649(7) -0.0080(5) 0.0246(5) 0.0027(5)
O2 0.0758(9) 0.0834(10) 0.1147(11) 0.0109(7) 0.0579(8) 0.0339(8)
C1 0.0726(13) 0.118(2) 0.0835(13) -0.0401(13) 0.0388(10) -0.0140(12)
C2 0.0500(9) 0.0826(14) 0.0505(9) -0.0163(9) 0.0190(7) -0.0017(8)
C3 0.0696(11) 0.0693(13) 0.0667(11) -0.0188(9) 0.0305(9) -0.0104(8)
C4 0.0583(10) 0.0750(13) 0.0695(10) -0.0031(9) 0.0334(8) -0.0063(9)
C5 0.0429(8) 0.0647(11) 0.0548(9) -0.0044(7) 0.0193(6) 0.0062(7)
C6 0.0491(9) 0.0597(11) 0.0597(9) -0.0011(8) 0.0178(7) 0.0045(7)
C7 0.0459(8) 0.0798(13) 0.0599(9) 0.0026(8) 0.0231(7) 0.0046(8)
C8 0.0467(9) 0.0706(12) 0.0620(10) -0.0033(8) 0.0211(7) 0.0084(8)
C9 0.0472(9) 0.0640(11) 0.0593(9) -0.0022(8) 0.0206(7) 0.0073(7)
C10 0.0401(8) 0.0523(9) 0.0531(8) -0.0007(6) 0.0154(6) 0.0107(7)
C11 0.0421(8) 0.0456(9) 0.0494(8) -0.0001(6) 0.0119(6) 0.0084(6)
C12 0.0463(8) 0.0525(10) 0.0553(8) 0.0007(7) 0.0212(6) 0.0069(7)
C13 0.0424(8) 0.0476(9) 0.0612(9) -0.0024(7) 0.0171(6) 0.0080(7)
C14 0.0509(9) 0.0536(10) 0.0554(9) -0.0065(7) 0.0161(7) 0.0009(7)
C15 0.0523(9) 0.0583(10) 0.0573(9) -0.0020(8) 0.0237(7) 0.0023(7)
C16 0.0479(9) 0.0551(10) 0.0690(10) -0.0053(8) 0.0216(7) 0.0021(8)
C17 0.0507(9) 0.0574(11) 0.0724(11) -0.0068(8) 0.0249(8) 0.0017(8)
C18 0.0501(9) 0.0485(9) 0.0641(9) -0.0054(7) 0.0245(7) 0.0030(7)
C19 0.0566(10) 0.0726(13) 0.0562(9) -0.0077(8) 0.0166(7) -0.0021(8)
C20 0.0693(11) 0.0791(14) 0.0604(10) -0.0067(9) 0.0358(8) -0.0004(8)
C21 0.0548(9) 0.0561(11) 0.0700(10) -0.0057(8) 0.0320(8) 0.0037(8)
C22 0.0567(10) 0.0817(14) 0.0618(10) -0.0236(9) 0.0233(8) -0.0106(9)
C23 0.0653(11) 0.0865(14) 0.0605(10) -0.0212(10) 0.0335(8) -0.0097(9)
C24 0.0667(12) 0.1030(18) 0.1036(15) -0.0148(12) 0.0509(11) -0.0018(12)
C25 0.0532(9) 0.0528(10) 0.0553(9) -0.0048(7) 0.0131(7) 0.0041(7)
C26 0.0530(9) 0.0551(11) 0.0582(9) -0.0084(8) 0.0201(7) 0.0009(7)
C27 0.0602(10) 0.0513(10) 0.0579(9) -0.0139(8) 0.0157(7) 0.0005(7)
C28 0.0817(13) 0.0797(15) 0.0774(12) -0.0135(11) 0.0350(10) 0.0150(10)
C29 0.0765(13) 0.0589(13) 0.1095(15) 0.0069(10) 0.0422(11) 0.0221(11)

loop_
_atom_type_symbol
_atom_type_description
_atom_type_scat_dispersion_real
_atom_type_scat_dispersion_imag
_atom_type_scat_source
C C 0.0033 0.0016 'International Tables Vol C Tables 4.2.6.8 and 6.1.1.4'
H H 0.0000 0.0000 'International Tables Vol C Tables 4.2.6.8 and 6.1.1.4'
O O 0.0106 0.0060 'International Tables Vol C Tables 4.2.6.8 and 6.1.1.4'

loop_
_geom_angle_atom_site_label_1
_geom_angle_atom_site_label_2
_geom_angle_atom_site_label_3
_geom_angle
C26 O1 C25 116.40(13)
C2 C1 H1A 109.5
C2 C1 H1B 109.5
H1A C1 H1B 109.5
C2 C1 H1C 109.5
H1A C1 H1C 109.5
H1B C1 H1C 109.5
C3 C2 C7 117.78(16)
C3 C2 C1 120.8(2)
C7 C2 C1 121.40(18)
C2 C3 C4 121.86(19)
C2 C3 H3 119.1
C4 C3 H3 119.1
C3 C4 C5 120.34(17)
C3 C4 H4 119.8
C5 C4 H4 119.8
C6 C5 C4 118.36(16)
C6 C5 C8 121.69(17)
C4 C5 C8 119.93(16)
C7 C6 C5 120.30(18)
C7 C6 H6 119.9
C5 C6 H6 119.9
C6 C7 C2 121.34(17)
C6 C7 H7 119.3
C2 C7 H7 119.3
C9 C8 C5 175.8(2)
C8 C9 C10 177.4(2)
C15 C10 C11 118.99(14)
C15 C10 C9 120.60(14)
C11 C10 C9 120.40(15)
C12 C11 C10 119.64(14)
C12 C11 C25 120.35(14)
C10 C11 C25 119.95(14)
C11 C12 C13 121.12(14)
C11 C12 H12 119.4
C13 C12 H12 119.4
C14 C13 C12 118.78(14)
C14 C13 C16 121.41(15)
C12 C13 C16 119.81(15)
C15 C14 C13 120.85(15)
C15 C14 H14 119.6
C13 C14 H14 119.6
C14 C15 C10 120.59(15)
C14 C15 H15 119.7
C10 C15 H15 119.7
C17 C16 C13 179.05(19)
C16 C17 C18 178.2(2)
C19 C18 C23 117.78(15)
C19 C18 C17 120.51(15)
C23 C18 C17 121.69(15)
C20 C19 C18 120.65(15)
C20 C19 H19 119.7
C18 C19 H19 119.7
C19 C20 C21 121.77(15)
C19 C20 H20 119.1
C21 C20 H20 119.1
C22 C21 C20 117.29(16)
C22 C21 C24 121.11(16)
C20 C21 C24 121.60(16)
C23 C22 C21 121.79(15)
C23 C22 H22 119.1
C21 C22 H22 119.1
C22 C23 C18 120.68(15)
C22 C23 H23 119.7
C18 C23 H23 119.7
C21 C24 H24A 109.5
C21 C24 H24B 109.5
H24A C24 H24B 109.5
C21 C24 H24C 109.5
H24A C24 H24C 109.5
H24B C24 H24C 109.5
O1 C25 C11 109.61(12)
O1 C25 H25A 109.7
C11 C25 H25A 109.7
O1 C25 H25B 109.7
C11 C25 H25B 109.7
H25A C25 H25B 108.2
O2 C26 O1 123.25(16)
O2 C26 C27 124.08(17)
O1 C26 C27 112.66(14)
C28 C27 C29 125.20(18)
C28 C27 C26 119.44(17)
C29 C27 C26 115.34(16)
C27 C28 H28A 109.5
C27 C28 H28B 109.5
H28A C28 H28B 109.5
C27 C28 H28C 109.5
H28A C28 H28C 109.5
H28B C28 H28C 109.5
C27 C29 H29A 120.0
C27 C29 H29B 120.0
H29A C29 H29B 120.0

loop_
_geom_bond_atom_site_label_1
_geom_bond_atom_site_label_2
_geom_bond_distance
O1 C26 1.340(2)
O1 C25 1.449(2)
O2 C26 1.1900(19)
C1 C2 1.501(2)
C1 H1A 0.9600
C1 H1B 0.9600
C1 H1C 0.9600
C2 C3 1.372(2)
C2 C7 1.392(3)
C3 C4 1.375(2)
C3 H3 0.9300
C4 C5 1.397(3)
C4 H4 0.9300
C5 C6 1.387(2)
C5 C8 1.434(2)
C6 C7 1.382(2)
C6 H6 0.9300
C7 H7 0.9300
C8 C9 1.188(2)
C9 C10 1.433(2)
C10 C15 1.402(2)
C10 C11 1.403(2)
C11 C12 1.377(2)
C11 C25 1.503(2)
C12 C13 1.400(2)
C12 H12 0.9300
C13 C14 1.388(2)
C13 C16 1.431(2)
C14 C15 1.369(2)
C14 H14 0.9300
C15 H15 0.9300
C16 C17 1.196(2)
C17 C18 1.436(2)
C18 C19 1.383(2)
C18 C23 1.392(2)
C19 C20 1.371(2)
C19 H19 0.9300
C20 C21 1.382(2)
C20 H20 0.9300
C21 C22 1.376(2)
C21 C24 1.502(2)
C22 C23 1.368(2)
C22 H22 0.9300
C23 H23 0.9300
C24 H24A 0.9600
C24 H24B 0.9600
C24 H24C 0.9600
C25 H25A 0.9700
C25 H25B 0.9700
C26 C27 1.497(2)
C27 C28 1.388(3)
C27 C29 1.400(3)
C28 H28A 0.9600
C28 H28B 0.9600
C28 H28C 0.9600
C29 H29A 0.9300
C29 H29B 0.9300

loop_
_geom_torsion_atom_site_label_1
_geom_torsion_atom_site_label_2
_geom_torsion_atom_site_label_3
_geom_torsion_atom_site_label_4
_geom_torsion
C7 C2 C3 C4 -1.3(3)
C1 C2 C3 C4 177.14(16)
C2 C3 C4 C5 -0.1(3)
C3 C4 C5 C6 1.0(2)
C3 C4 C5 C8 -177.52(15)
C4 C5 C6 C7 -0.5(2)
C8 C5 C6 C7 178.01(13)
C5 C6 C7 C2 -0.9(2)
C3 C2 C7 C6 1.9(2)
C1 C2 C7 C6 -176.61(15)
C15 C10 C11 C12 0.2(2)
C9 C10 C11 C12 179.08(14)
C15 C10 C11 C25 -177.08(14)
C9 C10 C11 C25 1.8(2)
C10 C11 C12 C13 -0.9(2)
C25 C11 C12 C13 176.44(14)
C11 C12 C13 C14 0.3(2)
C11 C12 C13 C16 -179.67(14)
C12 C13 C14 C15 1.0(2)
C16 C13 C14 C15 -179.08(15)
C13 C14 C15 C10 -1.6(2)
C11 C10 C15 C14 1.0(2)
C9 C10 C15 C14 -177.85(14)
C23 C18 C19 C20 -1.3(3)
C17 C18 C19 C20 177.03(17)
C18 C19 C20 C21 -0.3(3)
C19 C20 C21 C22 1.3(3)
C19 C20 C21 C24 -178.41(19)
C20 C21 C22 C23 -0.7(3)
C24 C21 C22 C23 179.1(2)
C21 C22 C23 C18 -1.0(3)
C19 C18 C23 C22 2.0(3)
C17 C18 C23 C22 -176.36(18)
C26 O1 C25 C11 83.10(17)
C12 C11 C25 O1 -102.30(16)
C10 C11 C25 O1 75.01(18)
C25 O1 C26 O2 7.0(2)
C25 O1 C26 C27 -172.09(13)
O2 C26 C27 C28 -173.18(18)
O1 C26 C27 C28 5.9(2)
O2 C26 C27 C29 5.6(3)
O1 C26 C27 C29 -175.33(15)

loop_
_cod_related_entry_id
_cod_related_entry_database
_cod_related_entry_code
1 ChemSpider 30656821
